data_4104789
loop_
_publ_author_name
'Benedict M. Gardner'
'Jonathan McMaster'
'William Lewis'
'Alexander J. Blake'
'Stephen T. Liddle'

_publ_section_title
;
 A Crystallizable Dinuclear Tuck-In-Tuck-Over Tuck-Over Dialkyl Tren
 Uranium Complex and Double Dearylation of BPh4- To Give the
 BPh2-Functionalized Metallocycle
 [U{N(CH2CH2NSiMe3)2(CH2CH2NSiMe2CHBPh2)}(THF)]
;
_journal_name_full 'Journal of the American Chemical Society'
_journal_page_first 10388
_journal_page_last 10389
_journal_paper_doi 10.1021/ja904459q
_journal_volume 131
_journal_year 2009
_chemical_formula_moiety 'C31 H55 B N4 O Si3 U'
_chemical_formula_sum 'C31 H55 B N4 O Si3 U'
_chemical_formula_weight 832.90
_chemical_name_systematic
; 
 ? 
;
_space_group_IT_number 14
_symmetry_cell_setting monoclinic
_symmetry_space_group_name_Hall '-P 2ybc'
_symmetry_space_group_name_H-M 'P 1 21/c 1'
_atom_sites_solution_hydrogens 'geom, Me from difmap'
_atom_sites_solution_primary direct
_atom_sites_solution_secondary difmap
_audit_creation_method 'enCIFer editing of SHELXL97 CIF output'
_cell_angle_alpha 90.00
_cell_angle_beta 100.881(2)
_cell_angle_gamma 90.00
_cell_formula_units_Z 4
_cell_length_a 10.0582(10)
_cell_length_b 18.9912(19)
_cell_length_c 19.5054(19)
_cell_measurement_reflns_used 4742
_cell_measurement_temperature 150(2)
_cell_measurement_theta_max 27.53
_cell_measurement_theta_min 2.32
_cell_volume 3658.9(6)
_diffrn_ambient_temperature 150(2)
_diffrn_measured_fraction_theta_full 0.999
_diffrn_measured_fraction_theta_max 0.999
_diffrn_measurement_device_type 'Bruker SMART APEX CCD diffractometer'
_diffrn_measurement_method '\w rotation with narrow frames'
_diffrn_radiation_monochromator graphite
_diffrn_radiation_source 'normal-focus sealed tube'
_diffrn_radiation_type MoK\a
_diffrn_radiation_wavelength 0.71073
_diffrn_reflns_av_R_equivalents 0.046
_diffrn_reflns_av_sigmaI/netI 0.056
_diffrn_reflns_limit_h_max 10
_diffrn_reflns_limit_h_min -10
_diffrn_reflns_limit_k_max 10
_diffrn_reflns_limit_k_min -20
_diffrn_reflns_limit_l_max 20
_diffrn_reflns_limit_l_min -21
_diffrn_reflns_number 14915
_diffrn_reflns_theta_full 22.50
_diffrn_reflns_theta_max 22.50
_diffrn_reflns_theta_min 2.06
_diffrn_standards_decay_% 0
_diffrn_standards_number 0
_exptl_absorpt_coefficient_mu 4.563
_exptl_absorpt_correction_T_max 0.94
_exptl_absorpt_correction_T_min 0.69
_exptl_absorpt_correction_type multi-scan
_exptl_absorpt_process_details '(SADABS; Bruker, 2001)'
_exptl_crystal_colour colourless
_exptl_crystal_density_diffrn 1.512
_exptl_crystal_description block
_exptl_crystal_F_000 1664
_exptl_crystal_size_max 0.08
_exptl_crystal_size_mid 0.06
_exptl_crystal_size_min 0.01
_refine_diff_density_max 0.95
_refine_diff_density_min -1.97
_refine_diff_density_rms 0.12
_refine_ls_extinction_method none
_refine_ls_goodness_of_fit_ref 1.043
_refine_ls_hydrogen_treatment constr
_refine_ls_matrix_type full
_refine_ls_number_parameters 378
_refine_ls_number_reflns 4777
_refine_ls_number_restraints 7
_refine_ls_restrained_S_all 1.043
_refine_ls_R_factor_all 0.0635
_refine_ls_R_factor_gt 0.0400
_refine_ls_shift/su_max 0.000
_refine_ls_shift/su_mean 0.000
_refine_ls_structure_factor_coef Fsqd
_refine_ls_weighting_details 'calc w=1/[\s^2^(Fo^2^)+(0.0297P)^2^] where P=(Fo^2^+2Fc^2^)/3'
_refine_ls_weighting_scheme calc
_refine_ls_wR_factor_gt 0.0695
_refine_ls_wR_factor_ref 0.0747
_reflns_number_gt 3396
_reflns_number_total 4777
_reflns_threshold_expression I>2\s(I)
_cod_data_source_file ja904459q_si_005.cif
_cod_data_source_block 6
_cod_original_cell_volume 3659.0(10)
_cod_original_sg_symbol_H-M 'P 21/c'
_cod_database_code 4104789

loop_
_symmetry_equiv_pos_as_xyz
'x, y, z'
'-x, y+1/2, -z+1/2'
'-x, -y, -z'
'x, -y-1/2, z-1/2'

loop_
_atom_site_label
_atom_site_type_symbol
_atom_site_fract_x
_atom_site_fract_y
_atom_site_fract_z
_atom_site_U_iso_or_equiv
_atom_site_adp_type
_atom_site_occupancy
_atom_site_symmetry_multiplicity
_atom_site_calc_flag
_atom_site_refinement_flags
U1 U 0.03793(3) 0.246914(19) 0.244197(13) 0.01732(10) Uani 1 1 d .
N1 N -0.0784(6) 0.3091(4) 0.3071(3) 0.0222(17) Uani 1 1 d .
Si1 Si -0.0590(2) 0.39566(13) 0.28278(13) 0.0269(6) Uani 1 1 d .
C1 C 0.0610(8) 0.3834(5) 0.2222(4) 0.032(2) Uani 1 1 d .
H1 H 0.0080 0.3926 0.1743 0.038 Uiso 1 1 calc R
C2 C -0.2237(9) 0.4330(6) 0.2346(6) 0.062(3) Uani 1 1 d .
H2A H -0.2084 0.4806 0.2183 0.093 Uiso 1 1 calc R
H2B H -0.2890 0.4350 0.2660 0.093 Uiso 1 1 calc R
H2C H -0.2592 0.4030 0.1945 0.093 Uiso 1 1 calc R
C3 C -0.0079(10) 0.4540(5) 0.3606(5) 0.055(3) Uani 1 1 d .
H3A H 0.0133 0.5011 0.3451 0.082 Uiso 1 1 calc R
H3B H 0.0721 0.4342 0.3910 0.082 Uiso 1 1 calc R
H3C H -0.0824 0.4571 0.3863 0.082 Uiso 1 1 calc R
C4 C -0.1662(8) 0.2841(4) 0.3539(5) 0.027(2) Uani 1 1 d .
H4A H -0.2494 0.3131 0.3478 0.033 Uiso 1 1 calc R
H4B H -0.1188 0.2882 0.4031 0.033 Uiso 1 1 calc R
C5 C -0.2028(8) 0.2079(5) 0.3368(4) 0.027(2) Uani 1 1 d .
H5A H -0.2366 0.1855 0.3761 0.032 Uiso 1 1 calc R
H5B H -0.2748 0.2051 0.2946 0.032 Uiso 1 1 calc R
N2 N -0.1327(6) 0.1831(3) 0.1815(3) 0.0171(15) Uani 1 1 d .
Si2 Si -0.2273(2) 0.20393(14) 0.09921(12) 0.0279(6) Uani 1 1 d .
C6 C -0.2191(9) 0.1322(5) 0.0355(4) 0.041(3) Uani 1 1 d .
H6A H -0.2454 0.0876 0.0545 0.061 Uiso 1 1 calc R
H6B H -0.1265 0.1283 0.0269 0.061 Uiso 1 1 calc R
H6C H -0.2810 0.1427 -0.0084 0.061 Uiso 1 1 calc R
C7 C -0.4081(8) 0.2153(5) 0.1055(5) 0.048(3) Uani 1 1 d .
H7A H -0.4489 0.1691 0.1102 0.072 Uiso 1 1 calc R
H7B H -0.4565 0.2387 0.0633 0.072 Uiso 1 1 calc R
H7C H -0.4144 0.2442 0.1465 0.072 Uiso 1 1 calc R
C8 C -0.1679(8) 0.2889(5) 0.0663(4) 0.035(2) Uani 1 1 d .
H8A H -0.0728 0.2843 0.0619 0.052 Uiso 1 1 calc R
H8B H -0.1767 0.3268 0.0993 0.052 Uiso 1 1 calc R
H8C H -0.2230 0.2999 0.0206 0.052 Uiso 1 1 calc R
C9 C -0.1913(7) 0.1212(4) 0.2109(4) 0.0256(18) Uani 1 1 d U
H9A H -0.1870 0.0799 0.1804 0.031 Uiso 1 1 calc R
H9B H -0.2878 0.1304 0.2120 0.031 Uiso 1 1 calc R
C10 C -0.1161(7) 0.1048(4) 0.2840(4) 0.0220(18) Uani 1 1 d U
H10A H -0.1736 0.0752 0.3083 0.026 Uiso 1 1 calc R
H10B H -0.0327 0.0780 0.2814 0.026 Uiso 1 1 calc R
N3 N 0.1943(5) 0.1876(3) 0.3228(3) 0.0198(15) Uani 1 1 d .
Si3 Si 0.3683(2) 0.19047(12) 0.33022(11) 0.0211(5) Uani 1 1 d .
C11 C 0.4566(8) 0.2207(4) 0.4196(4) 0.028(2) Uani 1 1 d .
H11A H 0.4254 0.2681 0.4285 0.042 Uiso 1 1 calc R
H11B H 0.5547 0.2215 0.4214 0.042 Uiso 1 1 calc R
H11C H 0.4356 0.1882 0.4551 0.042 Uiso 1 1 calc R
C12 C 0.4400(7) 0.1011(4) 0.3188(4) 0.026(2) Uani 1 1 d .
H12A H 0.3934 0.0805 0.2747 0.039 Uiso 1 1 calc R
H12B H 0.4272 0.0706 0.3577 0.039 Uiso 1 1 calc R
H12C H 0.5368 0.1052 0.3182 0.039 Uiso 1 1 calc R
C13 C 0.4145(7) 0.2495(5) 0.2627(4) 0.0320(19) Uani 1 1 d .
H13A H 0.3966 0.2256 0.2173 0.048 Uiso 1 1 calc R
H13B H 0.5109 0.2614 0.2750 0.048 Uiso 1 1 calc R
H13C H 0.3605 0.2927 0.2600 0.048 Uiso 1 1 calc R
C14 C 0.1541(7) 0.1384(4) 0.3750(4) 0.023(2) Uani 1 1 d .
H14A H 0.2216 0.1407 0.4191 0.027 Uiso 1 1 calc R
H14B H 0.1519 0.0896 0.3572 0.027 Uiso 1 1 calc R
C15 C 0.0169(7) 0.1582(4) 0.3888(4) 0.025(2) Uani 1 1 d .
H15A H -0.0174 0.1197 0.4150 0.030 Uiso 1 1 calc R
H15B H 0.0250 0.2011 0.4181 0.030 Uiso 1 1 calc R
B1 B 0.2000(8) 0.4113(5) 0.2226(5) 0.018(2) Uani 1 1 d .
C16 C 0.2492(7) 0.4255(4) 0.1507(4) 0.0184(19) Uani 1 1 d .
C17 C 0.1637(8) 0.4563(4) 0.0946(4) 0.027(2) Uani 1 1 d .
H17 H 0.0735 0.4671 0.0990 0.032 Uiso 1 1 calc R
C18 C 0.2049(9) 0.4721(5) 0.0318(4) 0.037(2) Uani 1 1 d .
H18 H 0.1429 0.4929 -0.0055 0.044 Uiso 1 1 calc R
C19 C 0.3358(10) 0.4575(5) 0.0240(4) 0.040(3) Uani 1 1 d .
H19 H 0.3652 0.4694 -0.0180 0.048 Uiso 1 1 calc R
C20 C 0.4233(9) 0.4255(4) 0.0782(4) 0.033(2) Uani 1 1 d .
H20 H 0.5127 0.4138 0.0730 0.039 Uiso 1 1 calc R
C21 C 0.3803(8) 0.4104(4) 0.1402(4) 0.025(2) Uani 1 1 d .
H21 H 0.4424 0.3890 0.1771 0.031 Uiso 1 1 calc R
C22 C 0.3069(8) 0.4293(4) 0.2915(4) 0.022(2) Uani 1 1 d .
C23 C 0.4045(8) 0.4807(4) 0.2897(4) 0.024(2) Uani 1 1 d .
H23 H 0.4075 0.5035 0.2467 0.029 Uiso 1 1 calc R
C24 C 0.4985(8) 0.4999(4) 0.3489(4) 0.031(2) Uani 1 1 d .
H24 H 0.5630 0.5357 0.3461 0.038 Uiso 1 1 calc R
C25 C 0.4972(8) 0.4666(5) 0.4115(4) 0.031(2) Uani 1 1 d .
H25 H 0.5616 0.4791 0.4518 0.037 Uiso 1 1 calc R
C26 C 0.4039(9) 0.4158(5) 0.4157(4) 0.036(2) Uani 1 1 d .
H26 H 0.4037 0.3924 0.4587 0.043 Uiso 1 1 calc R
C27 C 0.3073(8) 0.3978(4) 0.3559(4) 0.025(2) Uani 1 1 d .
H27 H 0.2408 0.3633 0.3598 0.030 Uiso 1 1 calc R
O1 O 0.1529(5) 0.2111(3) 0.1427(3) 0.0234(13) Uani 1 1 d .
C28 C 0.1626(9) 0.1369(4) 0.1311(4) 0.031(2) Uani 1 1 d .
H28A H 0.0737 0.1141 0.1299 0.037 Uiso 1 1 calc R
H28B H 0.2292 0.1153 0.1691 0.037 Uiso 1 1 calc R
C29 C 0.2075(9) 0.1271(5) 0.0615(4) 0.035(2) Uani 1 1 d .
H29A H 0.1567 0.0886 0.0340 0.042 Uiso 1 1 calc R
H29B H 0.3057 0.1171 0.0682 0.042 Uiso 1 1 calc R
C30 C 0.1737(9) 0.1982(5) 0.0264(4) 0.034(2) Uani 1 1 d .
H30A H 0.2321 0.2080 -0.0080 0.041 Uiso 1 1 calc R
H30B H 0.0776 0.2004 0.0028 0.041 Uiso 1 1 calc R
C31 C 0.2022(7) 0.2483(5) 0.0867(4) 0.0294(18) Uani 1 1 d .
H31A H 0.3003 0.2582 0.1000 0.035 Uiso 1 1 calc R
H31B H 0.1531 0.2933 0.0754 0.035 Uiso 1 1 calc R
N4 N -0.0795(6) 0.1711(3) 0.3245(3) 0.0166(16) Uani 1 1 d .

loop_
_atom_site_aniso_label
_atom_site_aniso_U_11
_atom_site_aniso_U_22
_atom_site_aniso_U_33
_atom_site_aniso_U_23
_atom_site_aniso_U_13
_atom_site_aniso_U_12
U1 0.01568(15) 0.01787(16) 0.01874(15) 0.00060(19) 0.00410(10) 0.0004(2)
N1 0.022(4) 0.029(4) 0.018(4) 0.000(3) 0.010(3) 0.008(4)
Si1 0.0224(13) 0.0202(14) 0.0416(15) 0.0005(12) 0.0149(12) 0.0032(12)
C1 0.028(5) 0.035(6) 0.032(5) 0.010(4) 0.007(4) 0.008(4)
C2 0.042(6) 0.063(8) 0.089(9) 0.032(7) 0.032(6) 0.028(6)
C3 0.066(7) 0.031(6) 0.077(8) -0.026(6) 0.042(6) -0.013(6)
C4 0.018(5) 0.027(5) 0.040(6) 0.000(4) 0.012(4) 0.004(4)
C5 0.021(5) 0.045(6) 0.017(5) 0.003(4) 0.010(4) -0.005(5)
N2 0.011(3) 0.027(4) 0.014(3) 0.002(3) 0.002(3) -0.006(3)
Si2 0.0204(13) 0.0442(17) 0.0187(13) 0.0022(12) 0.0029(10) -0.0039(12)
C6 0.045(6) 0.061(7) 0.015(5) -0.005(5) 0.001(4) -0.010(5)
C7 0.021(5) 0.086(8) 0.036(6) 0.020(5) 0.005(4) -0.006(5)
C8 0.029(5) 0.052(6) 0.024(5) 0.008(4) 0.005(4) 0.004(5)
C9 0.017(4) 0.024(4) 0.034(4) -0.003(3) 0.000(3) -0.006(3)
C10 0.008(4) 0.025(4) 0.035(4) 0.000(4) 0.008(3) -0.002(3)
N3 0.008(3) 0.025(4) 0.026(4) 0.005(3) 0.000(3) 0.003(3)
Si3 0.0181(12) 0.0235(13) 0.0215(12) -0.0006(11) 0.0029(10) 0.0026(11)
C11 0.028(5) 0.032(5) 0.021(5) -0.006(4) -0.001(4) -0.001(4)
C12 0.014(4) 0.025(5) 0.038(5) -0.008(4) 0.004(4) 0.002(4)
C13 0.026(4) 0.031(5) 0.040(5) -0.001(6) 0.008(3) 0.006(6)
C14 0.017(4) 0.032(5) 0.017(4) 0.006(4) -0.003(4) -0.001(4)
C15 0.025(5) 0.024(5) 0.022(5) 0.009(4) -0.003(4) -0.004(4)
B1 0.013(5) 0.014(5) 0.027(5) -0.002(4) 0.005(4) -0.001(4)
C16 0.019(4) 0.012(5) 0.021(5) -0.001(4) -0.003(4) -0.004(4)
C17 0.031(5) 0.025(5) 0.025(5) -0.011(4) 0.008(4) -0.006(4)
C18 0.043(6) 0.042(6) 0.018(5) 0.004(4) -0.014(4) -0.008(5)
C19 0.056(7) 0.042(6) 0.021(5) -0.015(5) 0.009(5) -0.022(5)
C20 0.032(5) 0.035(6) 0.036(6) -0.013(5) 0.017(5) -0.013(5)
C21 0.027(5) 0.014(5) 0.034(5) -0.007(4) 0.003(4) -0.008(4)
C22 0.023(5) 0.024(5) 0.024(5) 0.002(4) 0.013(4) 0.001(4)
C23 0.033(5) 0.026(5) 0.015(5) 0.007(4) 0.012(4) 0.003(4)
C24 0.026(5) 0.029(5) 0.036(6) -0.007(4) -0.004(4) -0.014(4)
C25 0.033(5) 0.035(6) 0.025(5) 0.000(5) 0.005(4) 0.000(5)
C26 0.061(7) 0.032(6) 0.017(5) 0.005(4) 0.010(5) 0.001(5)
C27 0.023(5) 0.020(5) 0.033(5) -0.006(4) 0.010(4) -0.007(4)
O1 0.030(3) 0.022(3) 0.018(3) -0.001(2) 0.004(2) -0.003(3)
C28 0.039(5) 0.026(5) 0.029(5) -0.001(4) 0.011(4) 0.006(5)
C29 0.040(5) 0.034(6) 0.030(5) -0.004(4) 0.002(4) 0.012(5)
C30 0.039(5) 0.039(6) 0.027(5) -0.001(5) 0.010(4) 0.001(5)
C31 0.024(4) 0.032(5) 0.034(4) 0.002(6) 0.008(3) -0.003(6)
N4 0.017(4) 0.019(4) 0.015(4) 0.008(3) 0.004(3) 0.002(3)

loop_
_atom_type_symbol
_atom_type_description
_atom_type_scat_dispersion_real
_atom_type_scat_dispersion_imag
_atom_type_scat_source
C C 0.0033 0.0016 'International Tables Vol C Tables 4.2.6.8 and 6.1.1.4'
H H 0.0000 0.0000 'International Tables Vol C Tables 4.2.6.8 and 6.1.1.4'
B B 0.0013 0.0007 'International Tables Vol C Tables 4.2.6.8 and 6.1.1.4'
N N 0.0061 0.0033 'International Tables Vol C Tables 4.2.6.8 and 6.1.1.4'
O O 0.0106 0.0060 'International Tables Vol C Tables 4.2.6.8 and 6.1.1.4'
Si Si 0.0817 0.0704 'International Tables Vol C Tables 4.2.6.8 and 6.1.1.4'
U U -9.6767 9.6646 'International Tables Vol C Tables 4.2.6.8 and 6.1.1.4'

loop_
_geom_angle_atom_site_label_1
_geom_angle_atom_site_label_2
_geom_angle_atom_site_label_3
_geom_angle
N1 U1 N2 99.2(2)
N1 U1 N3 105.3(2)
N2 U1 N3 117.1(2)
N1 U1 O1 160.1(2)
N2 U1 O1 81.22(18)
N3 U1 O1 91.91(19)
N1 U1 N4 66.8(2)
N2 U1 N4 69.0(2)
N3 U1 N4 69.58(19)
O1 U1 N4 130.28(19)
N1 U1 C1 68.7(2)
N2 U1 C1 121.2(2)
N3 U1 C1 121.6(2)
O1 U1 C1 93.9(2)
N4 U1 C1 135.4(2)
N1 U1 Si1 32.38(18)
N2 U1 Si1 112.00(16)
N3 U1 Si1 119.51(17)
O1 U1 Si1 129.18(12)
N4 U1 Si1 99.19(15)
C1 U1 Si1 36.35(17)
C4 N1 Si1 126.2(5)
C4 N1 U1 128.5(5)
Si1 N1 U1 104.9(3)
N1 Si1 C1 100.1(4)
N1 Si1 C3 111.6(4)
C1 Si1 C3 118.6(4)
N1 Si1 C2 111.1(4)
C1 Si1 C2 110.3(4)
C3 Si1 C2 105.2(5)
C3 Si1 U1 132.8(3)
C2 Si1 U1 120.4(4)
B1 C1 Si1 132.2(7)
B1 C1 U1 117.3(5)
Si1 C1 U1 86.1(3)
N1 C4 C5 108.8(7)
N4 C5 C4 108.1(6)
C9 N2 Si2 110.3(5)
C9 N2 U1 122.3(4)
Si2 N2 U1 127.0(3)
N2 Si2 C6 111.3(4)
N2 Si2 C7 109.6(3)
C6 Si2 C7 107.3(4)
N2 Si2 C8 110.8(3)
C6 Si2 C8 110.2(4)
C7 Si2 C8 107.6(4)
N2 C9 C10 111.3(6)
N4 C10 C9 110.8(7)
C14 N3 Si3 111.3(4)
C14 N3 U1 121.8(4)
Si3 N3 U1 126.9(3)
N3 Si3 C13 110.2(3)
N3 Si3 C12 111.5(3)
C13 Si3 C12 108.1(4)
N3 Si3 C11 112.3(3)
C13 Si3 C11 109.5(4)
C12 Si3 C11 105.1(4)
N3 C14 C15 110.0(6)
N4 C15 C14 111.9(6)
C1 B1 C22 124.4(7)
C1 B1 C16 120.0(7)
C22 B1 C16 115.7(6)
C17 C16 C21 115.6(7)
C17 C16 B1 121.1(7)
C21 C16 B1 123.3(7)
C16 C17 C18 122.7(8)
C19 C18 C17 120.0(8)
C18 C19 C20 119.1(8)
C19 C20 C21 119.9(8)
C20 C21 C16 122.7(8)
C23 C22 C27 116.2(7)
C23 C22 B1 119.9(7)
C27 C22 B1 123.8(7)
C22 C23 C24 122.3(7)
C25 C24 C23 119.7(8)
C26 C25 C24 120.0(8)
C25 C26 C27 119.9(8)
C22 C27 C26 121.8(8)
C28 O1 C31 108.3(6)
C28 O1 U1 115.9(4)
C31 O1 U1 135.5(5)
O1 C28 C29 107.6(7)
C28 C29 C30 102.4(7)
C31 C30 C29 102.5(7)
O1 C31 C30 103.7(7)
C15 N4 C5 112.4(6)
C15 N4 C10 111.9(6)
C5 N4 C10 110.6(6)
C15 N4 U1 108.2(4)
C5 N4 U1 109.2(5)
C10 N4 U1 104.2(4)

loop_
_geom_bond_atom_site_label_1
_geom_bond_atom_site_label_2
_geom_bond_distance
U1 N1 2.193(6)
U1 N2 2.262(6)
U1 N3 2.277(6)
U1 O1 2.565(5)
U1 N4 2.573(6)
U1 C1 2.644(9)
U1 Si1 3.126(2)
N1 C4 1.464(10)
N1 Si1 1.733(7)
Si1 C1 1.857(8)
Si1 C3 1.870(9)
Si1 C2 1.882(9)
C1 B1 1.493(11)
C4 C5 1.515(10)
C5 N4 1.483(9)
N2 C9 1.480(9)
N2 Si2 1.749(6)
Si2 C6 1.856(9)
Si2 C7 1.859(8)
Si2 C8 1.875(8)
C9 C10 1.516(10)
C10 N4 1.493(9)
N3 C14 1.493(9)
N3 Si3 1.730(6)
Si3 C13 1.854(8)
Si3 C12 1.874(8)
Si3 C11 1.890(7)
C14 C15 1.503(10)
C15 N4 1.454(9)
B1 C22 1.591(12)
B1 C16 1.596(11)
C16 C17 1.386(11)
C16 C21 1.402(10)
C17 C18 1.397(11)
C18 C19 1.381(11)
C19 C20 1.382(12)
C20 C21 1.390(11)
C22 C23 1.389(10)
C22 C27 1.391(10)
C23 C24 1.396(11)
C24 C25 1.377(11)
C25 C26 1.358(11)
C26 C27 1.411(11)
O1 C28 1.433(9)
O1 C31 1.464(9)
C28 C29 1.521(11)
C29 C30 1.521(11)
C30 C31 1.499(11)
